data_4107759
loop_
_publ_author_name
'Masato Kujime'
'Chiemi Izumi'
'Masaaki Tomura'
'Masahiko Hada'
'Hiroshi Fujii'

_publ_section_title
;
 Effect of a Tridentate Ligand on the Structure, Electronic Structure, and
 Reactivity of the Copper(I) Nitrite Complex: Role of the Conserved
 Three-Histidine Ligand Environment of the Type-2 Copper Site in
 Copper-Containing Nitrite Reductases
;
_journal_name_full 'Journal of the American Chemical Society'
_journal_page_first 6088
_journal_page_last 6098
_journal_paper_doi 10.1021/ja075575b
_journal_volume 130
_journal_year 2008
_chemical_formula_sum 'C22 H34 Cu N7 O4'
_chemical_formula_weight 524.10
_space_group_IT_number 14
_symmetry_cell_setting monoclinic
_symmetry_Int_Tables_number 14
_symmetry_space_group_name_Hall '-P 2ybc'
_symmetry_space_group_name_H-M 'P 1 21/c 1'
_cell_angle_alpha 90
_cell_angle_beta 90.9700
_cell_angle_gamma 90
_cell_formula_units_Z 4
_cell_length_a 9.8244
_cell_length_b 16.3555
_cell_length_c 14.9146
_cell_measurement_reflns_used 7787
_cell_measurement_temperature 293.2
_cell_measurement_theta_max 27.5
_cell_measurement_theta_min 3.4
_cell_volume 2396.179
_computing_cell_refinement CRYSTALCLEAR
_computing_data_collection CRYSTALCLEAR
_computing_data_reduction 'teXsan Ver. 1.11'
_computing_publication_material 'teXsan Ver. 1.11'
_computing_structure_refinement 'teXsan Ver. 1.10'
_computing_structure_solution SIR92
_diffrn_detector_area_resol_mean 14.71
_diffrn_measured_fraction_theta_full 1.0406
_diffrn_measured_fraction_theta_max 1.0406
_diffrn_measurement_device_type 'Rigaku/MSC Mercury CCD'
_diffrn_measurement_method \w
_diffrn_radiation_type 'Mo K\a'
_diffrn_radiation_wavelength 0.7107
_diffrn_reflns_av_R_equivalents 0.077
_diffrn_reflns_limit_h_max 12
_diffrn_reflns_limit_h_min -11
_diffrn_reflns_limit_k_max 20
_diffrn_reflns_limit_k_min -20
_diffrn_reflns_limit_l_max 19
_diffrn_reflns_limit_l_min -19
_diffrn_reflns_number 18995
_diffrn_reflns_theta_full 27.48
_diffrn_reflns_theta_max 27.48
_exptl_absorpt_coefficient_mu 0.955
_exptl_absorpt_correction_T_max 0.826
_exptl_absorpt_correction_T_min 0.826
_exptl_absorpt_correction_type multi-scan
_exptl_absorpt_process_details '(Jacobson, 1998)'
_exptl_crystal_colour yellow
_exptl_crystal_density_diffrn 1.453
_exptl_crystal_description Prism
_exptl_crystal_size_max 0.200
_exptl_crystal_size_mid 0.200
_exptl_crystal_size_min 0.200
_refine_diff_density_max 1.27
_refine_diff_density_min -0.72
_refine_ls_extinction_method none
_refine_ls_goodness_of_fit_ref 1.376
_refine_ls_hydrogen_treatment noref
_refine_ls_number_parameters 307
_refine_ls_number_reflns 5718
_refine_ls_R_factor_gt 0.0760
_refine_ls_shift/su_max 0.0064
_refine_ls_structure_factor_coef Fsqd
_refine_ls_weighting_details 'w = 1/[\s^2^(Fo^2^) + (0.05000(Max(Fo^2^,0) + 2Fc^2^)/3)^2^]'
_refine_ls_weighting_scheme calc
_refine_ls_wR_factor_ref 0.2046
_reflns_number_gt 3033
_reflns_number_total 5718
_reflns_threshold_expression F^2^>2.0\s(F^2^)
_cod_data_source_file ja075575b-file008.cif
_cod_data_source_block '_TICEt10'
_cod_original_cell_volume 2396.1787
_cod_original_formula_sum 'C22 H34 Cu N7 O4 '
_cod_database_code 4107759

loop_
_symmetry_equiv_pos_as_xyz
x,y,z
-x,1/2+y,1/2-z
-x,-y,-z
x,1/2-y,1/2+z

loop_
_atom_site_label
_atom_site_type_symbol
_atom_site_fract_x
_atom_site_fract_y
_atom_site_fract_z
_atom_site_U_iso_or_equiv
_atom_site_adp_type
_atom_site_occupancy
_atom_site_calc_flag
Cu(1) Cu 0.43682(9) 0.07431(5) 0.76065(4) 0.0241(2) Uani 1.00 d
O(1) O 0.3289(7) 0.2231(3) 0.8057(3) 0.048(2) Uani 1.00 d
O(2) O 0.2881(6) 0.1905(3) 0.6729(3) 0.043(2) Uani 1.00 d
O(3) O 0.7464(5) -0.1199(3) 0.7343(2) 0.027(1) Uani 1.00 d
O(4) O 1.1044(7) -0.2348(5) 1.0065(4) 0.071(3) Uani 1.00 d
N(1) N 0.3344(6) 0.1712(4) 0.7455(3) 0.027(2) Uani 1.00 d
N(2) N 0.6462(6) 0.0873(3) 0.7620(3) 0.020(1) Uani 1.00 d
N(3) N 0.8603(6) 0.1173(4) 0.7630(3) 0.031(2) Uani 1.00 d
N(4) N 0.4617(6) -0.0226(3) 0.8446(3) 0.023(2) Uani 1.00 d
N(5) N 0.4776(7) -0.1169(3) 0.9451(3) 0.026(2) Uani 1.00 d
N(6) N 0.4426(6) -0.0108(3) 0.6565(3) 0.022(2) Uani 1.00 d
N(7) N 0.4333(6) -0.0904(3) 0.5418(3) 0.027(2) Uani 1.00 d
C(1) C 0.6477(7) -0.0612(4) 0.7418(3) 0.021(2) Uani 1.00 d
C(2) C 0.7150(7) 0.0184(4) 0.7491(3) 0.020(2) Uani 1.00 d
C(3) C 0.8484(9) 0.0345(4) 0.7498(4) 0.033(2) Uani 1.00 d
C(4) C 0.7360(7) 0.1460(4) 0.7705(3) 0.024(2) Uani 1.00 d
C(5) C 0.9845(9) 0.1623(6) 0.7674(5) 0.051(3) Uani 1.00 d
C(6) C 0.7051(8) 0.2327(4) 0.7888(4) 0.033(2) Uani 1.00 d
C(7) C 0.720(1) 0.2911(6) 0.7126(5) 0.058(3) Uani 1.00 d
C(8) C 0.5628(6) -0.0748(4) 0.8241(3) 0.017(2) Uani 1.00 d
C(9) C 0.5741(8) -0.1340(4) 0.8850(3) 0.025(2) Uani 1.00 d
C(10) C 0.4095(8) -0.0524(4) 0.9189(3) 0.028(2) Uani 1.00 d
C(11) C 0.4530(9) -0.1658(5) 1.0256(4) 0.037(2) Uani 1.00 d
C(12) C 0.2898(9) -0.0209(5) 0.9646(4) 0.045(3) Uani 1.00 d
C(13) C 0.203(2) 0.0265(10) 0.9124(7) 0.106(5) Uani 1.00 d
C(14) C 0.5486(7) -0.0630(4) 0.6622(3) 0.019(2) Uani 1.00 d
C(15) C 0.5437(7) -0.1131(4) 0.5925(4) 0.023(2) Uani 1.00 d
C(16) C 0.3769(8) -0.0293(4) 0.5837(3) 0.025(2) Uani 1.00 d
C(17) C 0.3864(10) -0.1287(4) 0.4598(4) 0.041(2) Uani 1.00 d
C(18) C 0.2457(9) 0.0079(4) 0.5563(4) 0.036(2) Uani 1.00 d
C(19) C 0.129(1) -0.0290(9) 0.5969(6) 0.081(4) Uani 1.00 d
C(20) C 0.882(1) -0.2716(7) 1.0242(5) 0.064(4) Uani 1.00 d
C(21) C 0.9898(9) -0.2246(7) 0.9848(5) 0.052(3) Uani 1.00 d
C(22) C 0.953(1) -0.1657(7) 0.9142(6) 0.064(4) Uani 1.00 d
H(1) H 0.9221 -0.0034 0.7430 0.0423 Uiso 1.00 calc
H(2) H 1.0597 0.1245 0.7594 0.0622 Uiso 1.00 calc
H(3) H 0.9876 0.2024 0.7231 0.0622 Uiso 1.00 calc
H(4) H 0.9953 0.1860 0.8255 0.0622 Uiso 1.00 calc
H(5) H 0.6095 0.2348 0.8073 0.0430 Uiso 1.00 calc
H(6) H 0.7588 0.2502 0.8384 0.0430 Uiso 1.00 calc
H(7) H 0.8132 0.2902 0.6920 0.0700 Uiso 1.00 calc
H(8) H 0.6630 0.2764 0.6621 0.0700 Uiso 1.00 calc
H(9) H 0.6994 0.3460 0.7290 0.0700 Uiso 1.00 calc
H(10) H 0.6371 -0.1794 0.8851 0.0329 Uiso 1.00 calc
H(11) H 0.4621 -0.1337 1.0778 0.0505 Uiso 1.00 calc
H(12) H 0.3629 -0.1886 1.0227 0.0505 Uiso 1.00 calc
H(13) H 0.5165 -0.2103 1.0286 0.0505 Uiso 1.00 calc
H(14) H 0.2401 -0.0670 0.9883 0.0533 Uiso 1.00 calc
H(15) H 0.3202 0.0114 1.0148 0.0533 Uiso 1.00 calc
H(16) H 0.2455 0.0735 0.8883 0.1291 Uiso 1.00 calc
H(17) H 0.1664 -0.0049 0.8609 0.1291 Uiso 1.00 calc
H(18) H 0.1230 0.0446 0.9444 0.1291 Uiso 1.00 calc
H(19) H 0.6066 -0.1567 0.5801 0.0290 Uiso 1.00 calc
H(20) H 0.2962 -0.1515 0.4694 0.0500 Uiso 1.00 calc
H(21) H 0.3790 -0.0899 0.4131 0.0500 Uiso 1.00 calc
H(22) H 0.4446 -0.1719 0.4433 0.0500 Uiso 1.00 calc
H(23) H 0.2490 0.0649 0.5717 0.0480 Uiso 1.00 calc
H(24) H 0.2378 0.0037 0.4924 0.0480 Uiso 1.00 calc
H(25) H 0.1314 -0.0248 0.6606 0.1028 Uiso 1.00 calc
H(26) H 0.0445 -0.0017 0.5766 0.1028 Uiso 1.00 calc
H(27) H 0.1189 -0.0853 0.5807 0.1028 Uiso 1.00 calc
H(28) H 0.7388 -0.1784 0.7403 0.0352 Uiso 1.00 calc
H(29) H 0.8766 -0.2636 1.0883 0.0806 Uiso 1.00 calc
H(30) H 0.7934 -0.2574 0.9992 0.0806 Uiso 1.00 calc
H(31) H 0.8923 -0.3302 1.0151 0.0806 Uiso 1.00 calc
H(32) H 0.9784 -0.1113 0.9320 0.0812 Uiso 1.00 calc
H(33) H 0.9945 -0.1781 0.8591 0.0812 Uiso 1.00 calc
H(34) H 0.8549 -0.1652 0.9041 0.0812 Uiso 1.00 calc

loop_
_atom_site_aniso_label
_atom_site_aniso_U_11
_atom_site_aniso_U_22
_atom_site_aniso_U_33
_atom_site_aniso_U_12
_atom_site_aniso_U_13
_atom_site_aniso_U_23
Cu(1) 0.0243(5) 0.0195(4) 0.0284(4) 0.0039(4) 0.0007(3) 0.0005(3)
O(1) 0.083(5) 0.031(3) 0.029(2) 0.017(3) -0.001(2) -0.001(2)
O(2) 0.057(5) 0.033(3) 0.038(3) 0.002(3) -0.016(2) 0.009(2)
O(3) 0.025(3) 0.018(3) 0.036(2) 0.007(2) -0.001(2) -0.003(2)
O(4) 0.030(5) 0.109(7) 0.072(4) 0.011(4) -0.010(3) 0.016(3)
N(1) 0.022(4) 0.031(4) 0.027(3) -0.007(3) 0.000(2) 0.005(2)
N(2) 0.020(3) 0.015(3) 0.026(2) -0.013(2) 0.004(2) -0.002(2)
N(3) 0.017(4) 0.019(4) 0.055(4) -0.007(3) 0.002(2) 0.000(2)
N(4) 0.016(4) 0.032(4) 0.019(2) 0.008(3) 0.001(2) 0.001(2)
N(5) 0.042(4) 0.018(3) 0.019(2) -0.007(3) -0.004(2) 0.005(2)
N(6) 0.021(4) 0.029(3) 0.017(2) 0.001(3) -0.004(2) -0.001(2)
N(7) 0.029(4) 0.039(4) 0.014(2) -0.006(3) -0.003(2) -0.002(2)
C(1) 0.017(4) 0.024(4) 0.022(3) 0.001(3) 0.001(2) 0.001(2)
C(2) 0.016(4) 0.018(4) 0.026(3) -0.008(3) 0.000(2) -0.001(2)
C(3) 0.044(6) 0.023(4) 0.033(4) 0.009(4) 0.002(3) -0.002(2)
C(4) 0.020(4) 0.022(4) 0.028(3) -0.006(3) -0.003(2) 0.003(2)
C(5) 0.026(6) 0.041(6) 0.086(6) -0.009(4) -0.007(4) 0.006(4)
C(6) 0.039(5) 0.035(4) 0.025(3) -0.009(3) -0.004(3) 0.001(2)
C(7) 0.088(9) 0.042(6) 0.043(4) 0.014(5) 0.006(4) 0.014(3)
C(8) 0.009(4) 0.024(3) 0.019(2) 0.000(3) -0.002(2) -0.001(2)
C(9) 0.027(5) 0.027(4) 0.021(3) 0.001(3) -0.003(2) 0.001(2)
C(10) 0.037(5) 0.033(4) 0.012(3) -0.006(3) -0.003(2) 0.000(2)
C(11) 0.055(6) 0.036(5) 0.021(3) -0.009(4) 0.001(3) 0.012(2)
C(12) 0.050(6) 0.063(6) 0.022(3) 0.013(4) 0.013(3) -0.004(3)
C(13) 0.11(1) 0.15(1) 0.063(6) 0.068(10) 0.029(6) 0.012(6)
C(14) 0.015(4) 0.023(4) 0.018(3) -0.005(3) 0.002(2) -0.001(2)
C(15) 0.015(4) 0.026(4) 0.028(3) -0.005(3) 0.003(2) 0.002(2)
C(16) 0.024(5) 0.029(4) 0.023(3) -0.007(3) 0.000(2) 0.007(2)
C(17) 0.074(7) 0.025(4) 0.024(3) -0.011(4) -0.007(3) -0.003(2)
C(18) 0.041(5) 0.037(5) 0.030(3) 0.007(4) -0.015(3) -0.001(2)
C(19) 0.043(8) 0.13(1) 0.065(6) 0.007(7) 0.012(5) 0.037(6)
C(20) 0.051(8) 0.075(8) 0.066(5) 0.009(6) -0.012(4) -0.019(4)
C(21) 0.015(6) 0.093(8) 0.047(4) -0.007(5) 0.006(3) -0.025(4)
C(22) 0.052(8) 0.066(8) 0.073(6) 0.013(6) -0.002(4) -0.008(4)

loop_
_atom_type_symbol
_atom_type_description
_atom_type_scat_dispersion_real
_atom_type_scat_dispersion_imag
_atom_type_scat_source
C C 0.003 0.002
;International Tables for Crystallography
(1992, Vol. C, Tables 4.2.6.8 and 6.1.1.1)
;
H H 0.000 0.000
;International Tables for Crystallography
(1992, Vol. C, Table 6.1.1.2)
;
Cu Cu 0.320 1.265
;International Tables for Crystallography
(1992, Vol. C, Tables 4.2.6.8 and 6.1.1.1)
;
N N 0.006 0.003
;International Tables for Crystallography
(1992, Vol. C, Tables 4.2.6.8 and 6.1.1.1)
;
O O 0.011 0.006
;International Tables for Crystallography
(1992, Vol. C, Tables 4.2.6.8 and 6.1.1.1)
;

loop_
_geom_angle_atom_site_label_1
_geom_angle_atom_site_label_2
_geom_angle_atom_site_label_3
_geom_angle
_geom_angle_publ_flag
N(1) Cu(1) N(2) 116.3(2) yes
N(1) Cu(1) N(4) 141.9(2) yes
N(1) Cu(1) N(6) 119.4(2) yes
N(2) Cu(1) N(4) 88.0(2) yes
N(2) Cu(1) N(6) 92.1(2) yes
N(4) Cu(1) N(6) 86.2(2) yes
Cu(1) N(1) O(1) 121.3(4) yes
Cu(1) N(1) O(2) 121.2(5) yes
O(1) N(1) O(2) 116.7(7) yes
Cu(1) N(2) C(2) 114.8(4) yes
Cu(1) N(2) C(4) 138.2(5) yes
C(2) N(2) C(4) 107.0(6) yes
C(3) N(3) C(4) 106.7(6) yes
C(3) N(3) C(5) 125.9(7) yes
C(4) N(3) C(5) 127.4(6) yes
Cu(1) N(4) C(8) 115.9(4) yes
Cu(1) N(4) C(10) 139.4(4) yes
C(8) N(4) C(10) 104.7(5) yes
C(9) N(5) C(10) 109.4(5) yes
C(9) N(5) C(11) 124.1(6) yes
C(10) N(5) C(11) 126.5(6) yes
Cu(1) N(6) C(14) 113.9(4) yes
Cu(1) N(6) C(16) 139.7(5) yes
C(14) N(6) C(16) 106.3(5) yes
C(15) N(7) C(16) 106.4(5) yes
C(15) N(7) C(17) 126.3(6) yes
C(16) N(7) C(17) 127.2(6) yes
O(3) C(1) C(2) 108.1(6) yes
O(3) C(1) C(8) 111.3(5) yes
O(3) C(1) C(14) 111.6(4) yes
C(2) C(1) C(8) 109.0(4) yes
C(2) C(1) C(14) 110.9(5) yes
C(8) C(1) C(14) 106.0(6) yes
N(2) C(2) C(1) 122.4(6) yes
N(2) C(2) C(3) 109.4(5) yes
C(1) C(2) C(3) 128.1(6) yes
N(3) C(3) C(2) 106.0(6) yes
N(2) C(4) N(3) 110.8(6) yes
N(2) C(4) C(6) 125.6(7) yes
N(3) C(4) C(6) 123.6(6) yes
C(4) C(6) C(7) 116.7(6) yes
N(4) C(8) C(1) 120.6(5) yes
N(4) C(8) C(9) 111.1(5) yes
C(1) C(8) C(9) 128.3(6) yes
N(5) C(9) C(8) 104.6(6) yes
N(4) C(10) N(5) 110.2(6) yes
N(4) C(10) C(12) 126.0(6) yes
N(5) C(10) C(12) 123.8(6) yes
C(10) C(12) C(13) 115.3(6) yes
N(6) C(14) C(1) 121.4(5) yes
N(6) C(14) C(15) 108.9(5) yes
C(1) C(14) C(15) 129.6(6) yes
N(7) C(15) C(14) 106.6(6) yes
N(6) C(16) N(7) 111.8(6) yes
N(6) C(16) C(18) 124.0(6) yes
N(7) C(16) C(18) 123.9(6) yes
C(16) C(18) C(19) 114.1(7) yes
O(4) C(21) C(20) 121.2(10) yes
O(4) C(21) C(22) 120.8(9) yes
C(20) C(21) C(22) 117.9(9) yes

loop_
_geom_bond_atom_site_label_1
_geom_bond_atom_site_label_2
_geom_bond_distance
_geom_bond_publ_flag
Cu(1) N(1) 1.889(6) yes
Cu(1) N(2) 2.068(6) yes
Cu(1) N(4) 2.032(5) yes
Cu(1) N(6) 2.088(5) yes
O(1) N(1) 1.237(7) yes
O(2) N(1) 1.208(6) yes
O(3) C(1) 1.370(8) yes
O(4) C(21) 1.18(1) yes
N(2) C(2) 1.329(8) yes
N(2) C(4) 1.309(8) yes
N(3) C(3) 1.372(8) yes
N(3) C(4) 1.314(9) yes
N(3) C(5) 1.43(1) yes
N(4) C(8) 1.349(8) yes
N(4) C(10) 1.322(8) yes
N(5) C(9) 1.344(9) yes
N(5) C(10) 1.305(9) yes
N(5) C(11) 1.466(7) yes
N(6) C(14) 1.348(8) yes
N(6) C(16) 1.289(8) yes
N(7) C(15) 1.363(9) yes
N(7) C(16) 1.307(9) yes
N(7) C(17) 1.443(8) yes
C(1) C(2) 1.464(9) yes
C(1) C(8) 1.513(7) yes
C(1) C(14) 1.523(8) yes
C(2) C(3) 1.34(1) yes
C(4) C(6) 1.477(10) yes
C(6) C(7) 1.494(10) yes
C(8) C(9) 1.330(9) yes
C(10) C(12) 1.46(1) yes
C(12) C(13) 1.39(1) yes
C(14) C(15) 1.324(8) yes
C(16) C(18) 1.48(1) yes
C(18) C(19) 1.44(1) yes
C(20) C(21) 1.44(1) yes
C(21) C(22) 1.47(1) yes

loop_
_geom_contact_atom_site_label_1
_geom_contact_atom_site_label_2
_geom_contact_distance
_geom_contact_site_symmetry_2
O(1) O(3) 2.735(7) 2_656
O(1) C(15) 3.315(9) 2_656
O(1) C(20) 3.40(1) 3_657
O(1) C(11) 3.409(9) 3_657
O(1) C(5) 3.56(1) 1_455
O(2) C(9) 3.296(9) 2_656
O(2) C(5) 3.35(1) 1_455
O(2) C(20) 3.413(9) 2_656
O(2) O(3) 3.415(7) 2_656
O(2) C(22) 3.57(1) 2_656
O(3) C(22) 3.42(1) .
O(3) N(1) 3.522(8) 2_646
O(4) C(6) 3.555(8) 3_757
N(1) C(5) 3.46(1) 1_455
N(2) C(17) 3.386(7) 3_656
N(2) C(11) 3.569(8) 3_657
N(5) C(7) 3.38(1) 2_646
N(5) C(12) 3.47(1) 3_657
N(5) C(10) 3.597(8) 3_657
N(6) C(17) 3.337(9) 3_656
N(7) C(16) 3.307(8) 3_656
N(7) N(7) 3.48(1) 3_656
C(6) C(11) 3.379(8) 3_657
C(7) C(9) 3.44(1) 2_656
C(7) C(10) 3.46(1) 2_656
C(7) C(8) 3.58(1) 2_656
C(10) C(10) 3.44(1) 3_657
C(11) C(17) 3.56(1) 4_545
C(15) C(18) 3.510(10) 3_656
C(16) C(17) 3.54(1) 3_656

loop_
_geom_torsion_atom_site_label_1
_geom_torsion_atom_site_label_2
_geom_torsion_atom_site_label_3
_geom_torsion_atom_site_label_4
_geom_torsion
_geom_torsion_publ_flag
Cu(1) N(2) C(2) C(1) -4.7(6) yes
Cu(1) N(2) C(2) C(3) 178.9(4) yes
Cu(1) N(2) C(4) N(3) -178.0(4) yes
Cu(1) N(2) C(4) C(6) 3.7(9) yes
Cu(1) N(4) C(8) C(1) -1.6(8) yes
Cu(1) N(4) C(8) C(9) 177.4(4) yes
Cu(1) N(4) C(10) N(5) -175.4(5) yes
Cu(1) N(4) C(10) C(12) 6(1) yes
Cu(1) N(6) C(14) C(1) 3.6(7) yes
Cu(1) N(6) C(14) C(15) -179.0(4) yes
Cu(1) N(6) C(16) N(7) 177.7(5) yes
Cu(1) N(6) C(16) C(18) -8(1) yes
O(1) N(1) Cu(1) N(2) -70.9(6) yes
O(1) N(1) Cu(1) N(4) 53.6(8) yes
O(1) N(1) Cu(1) N(6) -179.8(5) yes
O(2) N(1) Cu(1) N(2) 98.4(5) yes
O(2) N(1) Cu(1) N(4) -137.1(5) yes
O(2) N(1) Cu(1) N(6) -10.6(6) yes
O(3) C(1) C(2) N(2) -176.4(4) yes
O(3) C(1) C(2) C(3) -0.7(7) yes
O(3) C(1) C(8) N(4) 178.7(5) yes
O(3) C(1) C(8) C(9) -0.1(10) yes
O(3) C(1) C(14) N(6) 179.3(5) yes
O(3) C(1) C(14) C(15) 2.5(9) yes
N(1) Cu(1) N(2) C(2) -163.2(3) yes
N(1) Cu(1) N(2) C(4) 15.1(6) yes
N(1) Cu(1) N(4) C(8) -175.7(4) yes
N(1) Cu(1) N(4) C(10) 2.3(10) yes
N(1) Cu(1) N(6) C(14) 160.2(4) yes
N(1) Cu(1) N(6) C(16) -17.3(8) yes
N(2) Cu(1) N(4) C(8) -43.4(5) yes
N(2) Cu(1) N(4) C(10) 134.6(8) yes
N(2) Cu(1) N(6) C(14) 38.2(4) yes
N(2) Cu(1) N(6) C(16) -139.2(7) yes
N(2) C(2) C(1) C(8) -55.2(7) yes
N(2) C(2) C(1) C(14) 61.1(6) yes
N(2) C(2) C(3) N(3) -0.5(6) yes
N(2) C(4) N(3) C(3) -0.7(6) yes
N(2) C(4) N(3) C(5) 179.3(6) yes
N(2) C(4) C(6) C(7) -106.8(8) yes
N(3) C(3) C(2) C(1) -176.6(5) yes
N(3) C(4) N(2) C(2) 0.4(6) yes
N(3) C(4) C(6) C(7) 75.1(9) yes
N(4) Cu(1) N(2) C(2) 47.5(4) yes
N(4) Cu(1) N(2) C(4) -134.2(5) yes
N(4) Cu(1) N(6) C(14) -49.6(4) yes
N(4) Cu(1) N(6) C(16) 132.9(7) yes
N(4) C(8) C(1) C(2) 59.5(8) yes
N(4) C(8) C(1) C(14) -59.8(7) yes
N(4) C(8) C(9) N(5) -0.6(8) yes
N(4) C(10) N(5) C(9) -3.2(8) yes
N(4) C(10) N(5) C(11) 178.5(6) yes
N(4) C(10) C(12) C(13) 20(1) yes
N(5) C(9) C(8) C(1) 178.3(6) yes
N(5) C(10) N(4) C(8) 2.6(8) yes
N(5) C(10) C(12) C(13) -157(1) yes
N(6) Cu(1) N(2) C(2) -38.7(4) yes
N(6) Cu(1) N(2) C(4) 139.6(5) yes
N(6) Cu(1) N(4) C(8) 48.8(5) yes
N(6) Cu(1) N(4) C(10) -133.2(8) yes
N(6) C(14) C(1) C(2) -60.2(8) yes
N(6) C(14) C(1) C(8) 58.0(7) yes
N(6) C(14) C(15) N(7) 0.9(7) yes
N(6) C(16) N(7) C(15) 0.4(8) yes
N(6) C(16) N(7) C(17) 178.5(6) yes
N(6) C(16) C(18) C(19) -83.0(10) yes
N(7) C(15) C(14) C(1) 178.1(6) yes
N(7) C(16) N(6) C(14) 0.2(8) yes
N(7) C(16) C(18) C(19) 90.0(9) yes
C(1) C(2) N(2) C(4) 176.5(5) yes
C(1) C(8) N(4) C(10) 179.8(6) yes
C(1) C(14) N(6) C(16) -178.1(6) yes
C(2) N(2) C(4) C(6) -177.9(5) yes
C(2) C(1) C(8) C(9) -119.2(7) yes
C(2) C(1) C(14) C(15) 123.0(7) yes
C(2) C(3) N(3) C(4) 0.7(6) yes
C(2) C(3) N(3) C(5) -179.3(6) yes
C(3) N(3) C(4) C(6) 177.6(5) yes
C(3) C(2) N(2) C(4) 0.1(6) yes
C(3) C(2) C(1) C(8) 120.4(6) yes
C(3) C(2) C(1) C(14) -123.3(6) yes
C(5) N(3) C(4) C(6) -2.4(9) yes
C(8) N(4) C(10) C(12) -175.1(7) yes
C(8) C(1) C(14) C(15) -118.9(7) yes
C(8) C(9) N(5) C(10) 2.2(7) yes
C(8) C(9) N(5) C(11) -179.3(6) yes
C(9) N(5) C(10) C(12) 174.7(7) yes
C(9) C(8) N(4) C(10) -1.2(8) yes
C(9) C(8) C(1) C(14) 121.4(7) yes
C(11) N(5) C(10) C(12) -3(1) yes
C(14) N(6) C(16) C(18) 173.9(6) yes
C(14) C(15) N(7) C(16) -0.8(7) yes
C(14) C(15) N(7) C(17) -179.0(6) yes
C(15) N(7) C(16) C(18) -173.3(6) yes
C(15) C(14) N(6) C(16) -0.7(7) yes
C(17) N(7) C(16) C(18) 4(1) yes
C(17) N(7) C(16) C(18) 4(1) yes
